data_1530201
loop_
_publ_author_name
'Koz'min, P.A.'
'Surazhskaya, M.D.'
'Larina, T.B.'

_publ_section_title
;
 Crystal structure of the compound (N H4)2 Re2 Cl8 (H2 O)2
;
_journal_name_full
;
Koordinatsionnaya Khimiya (= Coordination Chemistry (USSR))
;
_journal_page_first 752
_journal_page_last 753
_journal_volume 5
_journal_year 1979
_chemical_formula_sum 'Cl8 H12 N2 O2 Re2'
_chemical_name_systematic '(N H4)2 Re2 Cl8 (H2 O)2'
_space_group_IT_number 2
_symmetry_space_group_name_Hall '-P 1'
_symmetry_space_group_name_H-M 'P -1'
_cell_angle_alpha 102.51
_cell_angle_beta 108.31
_cell_angle_gamma 104.32
_cell_formula_units_Z 1
_cell_length_a 6.801
_cell_length_b 7.874
_cell_length_c 7.95
_cell_volume 371.033
_citation_journal_id_ASTM KOKHDC
_cod_data_source_file Kozmin_KOKHDC_1979_540.cif
_cod_data_source_block H12Cl8N2O2Re2
_cod_original_formula_sum 'H12 Cl8 N2 O2 Re2'
_cod_database_code 1530201

loop_
_symmetry_equiv_pos_as_xyz
x,y,z
-x,-y,-z

loop_
_atom_site_label
_atom_site_type_symbol
_atom_site_fract_x
_atom_site_fract_y
_atom_site_fract_z
_atom_site_occupancy
_atom_site_U_iso_or_equiv
_atom_site_attached_hydrogens
N1 N-3 0.8769 0.6576 0.3282 1 0.0 4
Re1 Re+3 0.1773 0.01197 0.04925 1 0.0 0
Cl2 Cl-1 0.24274 -0.04233 -0.22456 1 0.0 0
Cl3 Cl-1 0.35868 0.32668 0.10657 1 0.0 0
Cl1 Cl-1 0.28252 0.07993 0.37215 1 0.0 0
Cl4 Cl-1 0.16574 -0.28569 0.03919 1 0.0 0
O1 O-2 0.7465 0.4465 0.5512 1 0.0 2
